data_7700464
loop_
_publ_author_name
'Boulkedid, Ahlem-Linda'
'Beghidja, Adel'
'Beghidja, Chahrazed'
'Guari, Yannick'
'Larionova, Joulia'
'Long, J\'er\^ome'

_publ_section_title
;
 Synthesis, structure and magnetic properties of a series of dinuclear
 heteroleptic Zn<sup>2+</sup>/Ln<sup>3+</sup> Schiff base complexes:
 effect of lanthanide ions on the slow relaxation of magnetization.
;
_journal_issue 31
_journal_name_full 'Dalton transactions (Cambridge, England : 2003)'
_journal_page_first 11637
_journal_page_last 11641
_journal_paper_doi 10.1039/c9dt02228g
_journal_volume 48
_journal_year 2019
_chemical_formula_moiety 'C26 H27 Cl Er N3 O11 Zn, H2 O'
_chemical_formula_sum 'C26 H29 Cl Er N3 O12 Zn'
_chemical_formula_weight 843.60
_space_group_crystal_system monoclinic
_space_group_IT_number 14
_space_group_name_Hall '-P 2ybc'
_space_group_name_H-M_alt 'P 1 21/c 1'
_symmetry_space_group_name_Hall '-P 2ybc'
_symmetry_space_group_name_H-M 'P 1 21/c 1'
_atom_sites_solution_hydrogens mixed
_audit_creation_date 2019-04-27
_audit_creation_method
;
Olex2 1.2
(compiled May 18 2018 14:05:52 for OlexSys, GUI svn.r5506)
;
_audit_update_record
;
2019-04-30 deposited with the CCDC.    2019-07-05 downloaded from the CCDC.
;
_cell_angle_alpha 90
_cell_angle_beta 90.723(2)
_cell_angle_gamma 90
_cell_formula_units_Z 4
_cell_length_a 8.7916(5)
_cell_length_b 14.7051(7)
_cell_length_c 22.9881(13)
_cell_measurement_reflns_used 9357
_cell_measurement_temperature 273.15
_cell_measurement_theta_max 27.110
_cell_measurement_theta_min 2.699
_cell_volume 2971.7(3)
_computing_cell_refinement 'SAINT v8.34A (Bruker, 2013)'
_computing_data_collection 'Bruker APEX2'
_computing_data_reduction 'SAINT v8.34A (Bruker, 2013)'
_computing_molecular_graphics 'Olex2 (Dolomanov et al., 2009)'
_computing_publication_material 'Olex2 (Dolomanov et al., 2009)'
_computing_structure_refinement 'ShelXL (Sheldrick, 2015)'
_computing_structure_solution 'SHELXS-97 (Sheldrick 2008)'
_diffrn_ambient_temperature 273.15
_diffrn_measured_fraction_theta_full 0.988
_diffrn_measured_fraction_theta_max 0.990
_diffrn_measurement_device_type 'Bruker APEX-II CCD'
_diffrn_measurement_method '\f and \w scans'
_diffrn_radiation_type MoK\a
_diffrn_radiation_wavelength 0.71073
_diffrn_reflns_av_R_equivalents 0.0984
_diffrn_reflns_av_unetI/netI 0.1054
_diffrn_reflns_Laue_measured_fraction_full 0.988
_diffrn_reflns_Laue_measured_fraction_max 0.990
_diffrn_reflns_limit_h_max 12
_diffrn_reflns_limit_h_min -12
_diffrn_reflns_limit_k_max 20
_diffrn_reflns_limit_k_min -21
_diffrn_reflns_limit_l_max 32
_diffrn_reflns_limit_l_min -31
_diffrn_reflns_number 34543
_diffrn_reflns_point_group_measured_fraction_full 0.988
_diffrn_reflns_point_group_measured_fraction_max 0.990
_diffrn_reflns_theta_full 25.242
_diffrn_reflns_theta_max 30.596
_diffrn_reflns_theta_min 3.214
_diffrn_standards_number 0
_exptl_absorpt_coefficient_mu 3.769
_exptl_absorpt_correction_T_max 0.7212
_exptl_absorpt_correction_T_min 0.5155
_exptl_absorpt_correction_type multi-scan
_exptl_absorpt_process_details
;
SADABS-2014/5 (Bruker,2014) was used for absorption correction.
wR2(int) was 0.1400 before and 0.1154 after correction.
The Ratio of minimum to maximum transmission is 0.7148.
The \l/2 correction factor is 0.00150.
;
_exptl_crystal_colour yellow
_exptl_crystal_colour_primary yellow
_exptl_crystal_density_diffrn 1.886
_exptl_crystal_description block
_exptl_crystal_F_000 1668
_exptl_crystal_preparation 'Magnetic properties'
_exptl_crystal_size_max 0.16
_exptl_crystal_size_mid 0.14
_exptl_crystal_size_min 0.1
_refine_diff_density_max 1.771
_refine_diff_density_min -1.712
_refine_diff_density_rms 0.190
_refine_ls_extinction_method none
_refine_ls_goodness_of_fit_ref 1.030
_refine_ls_hydrogen_treatment constr
_refine_ls_matrix_type full
_refine_ls_number_parameters 413
_refine_ls_number_reflns 9047
_refine_ls_number_restraints 0
_refine_ls_restrained_S_all 1.030
_refine_ls_R_factor_all 0.0777
_refine_ls_R_factor_gt 0.0583
_refine_ls_shift/su_max 0.000
_refine_ls_shift/su_mean 0.000
_refine_ls_structure_factor_coef Fsqd
_refine_ls_weighting_details 'w=1/[\s^2^(Fo^2^)+(0.0755P)^2^+0.0923P] where P=(Fo^2^+2Fc^2^)/3'
_refine_ls_weighting_scheme calc
_refine_ls_wR_factor_gt 0.1530
_refine_ls_wR_factor_ref 0.1663
_reflns_Friedel_coverage 0.000
_reflns_number_gt 6862
_reflns_number_total 9047
_reflns_threshold_expression 'I > 2\s(I)'
_cod_data_source_file c9dt02228g2.cif
_cod_data_source_block ma56
_cod_depositor_comments 'Adding full bibliography for 7700463--7700465.cif.'
_cod_database_code 7700464
_shelx_shelxl_version_number 2018/3
_shelx_space_group_comment
;
The symmetry employed for this shelxl refinement is uniquely defined
by the following loop, which should always be used as a source of
symmetry information in preference to the above space-group names.
They are only intended as comments.
;
_shelx_estimated_absorpt_t_max 0.704
_shelx_estimated_absorpt_t_min 0.584
_olex2_refinement_description
;
1. Fixed Uiso
 At 1.2 times of:
  All C(H) groups, All C(H,H) groups, All C(H,H,H,H) groups
 At 1.5 times of:
  All C(H,H,H) groups, All O(H,H) groups
2. Others
 Fixed Sof: H9AA(0.5) H9AB(0.5) H9BC(0.5) H9BD(0.5) C10A(0.5) H10A(0.5)
 H10B(0.5) C10B(0.5) H10C(0.5) H10D(0.5)
3.a Free rotating group:
 O2W(H2WA,H2WB)
3.b Rotating group:
 O1W(H1WA,H1WB)
3.c Secondary CH2 refined with riding coordinates:
 C9(H9AA,H9AB), C9(H9BC,H9BD), C10A(H10A,H10B), C10B(H10C,H10D)
3.d Aromatic/amide H refined with riding coordinates:
 C3(H3), C4(H4), C5(H5), C8(H8), C11(H11), C13(H13), C14(H14), C15(H15),
 C19(H19), C23(H23), C24(H24), C25(H25)
3.e Idealised Me refined as rotating group:
 C1(H1A,H1B,H1C), C18(H18A,H18B,H18C), C26(H26A,H26B,H26C)
;
_olex2_submission_original_sample_id MA56
_olex2_submission_special_instructions 'No special instructions were received'

loop_
_space_group_symop_operation_xyz
'x, y, z'
'-x, y+1/2, -z+1/2'
'-x, -y, -z'
'x, -y-1/2, z-1/2'

loop_
_atom_site_label
_atom_site_type_symbol
_atom_site_fract_x
_atom_site_fract_y
_atom_site_fract_z
_atom_site_U_iso_or_equiv
_atom_site_adp_type
_atom_site_occupancy
_atom_site_site_symmetry_order
_atom_site_calc_flag
_atom_site_refinement_flags_posn
_atom_site_refinement_flags_occupancy
_atom_site_disorder_assembly
_atom_site_disorder_group
Er1 Er 0.25841(2) 0.10678(2) 0.30104(2) 0.03188(10) Uani 1 1 d . . . .
Zn1 Zn 0.27010(7) 0.22580(4) 0.42888(3) 0.03808(16) Uani 1 1 d . . . .
Cl1 Cl 0.18599(19) 0.36687(10) 0.40292(8) 0.0523(4) Uani 1 1 d . . . .
O1 O -0.0435(4) 0.0804(3) 0.30563(18) 0.0414(8) Uani 1 1 d . . . .
O1W O 0.1653(5) 0.2527(3) 0.2842(2) 0.0509(10) Uani 1 1 d . . . .
H1WA H 0.143235 0.302487 0.303501 0.076 Uiso 1 1 d GR . . .
H1WB H 0.136056 0.265147 0.248481 0.076 Uiso 1 1 d GR . . .
O2 O 0.1395(4) 0.1317(3) 0.38664(17) 0.0375(8) Uani 1 1 d . . . .
O3 O 0.4110(4) 0.1837(2) 0.36403(16) 0.0359(8) Uani 1 1 d . . . .
O4 O 0.4807(5) 0.2103(3) 0.25627(18) 0.0454(9) Uani 1 1 d . . . .
O5 O 0.1865(5) 0.0982(3) 0.21008(19) 0.0449(9) Uani 1 1 d . . . .
O6 O 0.4494(4) 0.0199(3) 0.25358(18) 0.0432(9) Uani 1 1 d . . . .
O7 O 0.0028(5) 0.1227(3) 0.1199(2) 0.0603(12) Uani 1 1 d . . . .
O8 O 0.3657(5) -0.0144(3) 0.3720(2) 0.0518(10) Uani 1 1 d . . . .
O9 O 0.1779(5) -0.0495(3) 0.3173(2) 0.0462(9) Uani 1 1 d . . . .
O10 O 0.2607(6) -0.1464(3) 0.3806(2) 0.0620(12) Uani 1 1 d . . . .
N1 N 0.1814(6) 0.1773(3) 0.5039(2) 0.0455(11) Uani 1 1 d . . . .
N2 N 0.4629(6) 0.2337(4) 0.4797(2) 0.0529(13) Uani 1 1 d . . . .
N3 N 0.2699(5) -0.0727(3) 0.3575(2) 0.0401(10) Uani 1 1 d . . . .
C1 C -0.1364(7) 0.0457(5) 0.2594(3) 0.0610(18) Uani 1 1 d . . . .
H1A H -0.218175 0.087276 0.251413 0.091 Uiso 1 1 calc GR . . .
H1B H -0.177341 -0.012249 0.270413 0.091 Uiso 1 1 calc GR . . .
H1C H -0.076102 0.038558 0.225125 0.091 Uiso 1 1 calc GR . . .
C2 C -0.1005(6) 0.0753(3) 0.3614(3) 0.0364(11) Uani 1 1 d . . . .
C3 C -0.2444(6) 0.0453(4) 0.3753(3) 0.0492(15) Uani 1 1 d . . . .
H3 H -0.311319 0.024672 0.346557 0.059 Uiso 1 1 calc R . . .
C4 C -0.2874(7) 0.0468(4) 0.4345(3) 0.0519(16) Uani 1 1 d . . . .
H4 H -0.385233 0.028895 0.444237 0.062 Uiso 1 1 calc R . . .
C5 C -0.1922(7) 0.0731(4) 0.4763(3) 0.0520(16) Uani 1 1 d . . . .
H5 H -0.222293 0.070529 0.514943 0.062 Uiso 1 1 calc R . . .
C6 C -0.0425(7) 0.1055(3) 0.4625(3) 0.0389(12) Uani 1 1 d . . . .
C7 C 0.0031(6) 0.1053(3) 0.4045(3) 0.0328(10) Uani 1 1 d . . . .
C8 C 0.0585(8) 0.1330(4) 0.5106(2) 0.0448(13) Uani 1 1 d . . . .
H8 H 0.031102 0.117154 0.548150 0.054 Uiso 1 1 calc R . . .
C9 C 0.2782(11) 0.1995(6) 0.5544(3) 0.075(2) Uani 1 1 d . . . .
H9AA H 0.297730 0.143858 0.575826 0.090 Uiso 0.5 1 calc R P A 1
H9AB H 0.221514 0.239636 0.579629 0.090 Uiso 0.5 1 calc R P A 1
H9BC H 0.254866 0.260486 0.567683 0.090 Uiso 0.5 1 calc R P B 2
H9BD H 0.257071 0.157573 0.585803 0.090 Uiso 0.5 1 calc R P B 2
C10A C 0.433(2) 0.2451(14) 0.5415(7) 0.063(4) Uani 0.5 1 d . P C 1
H10A H 0.429802 0.309201 0.551342 0.076 Uiso 0.5 1 calc R P C 1
H10B H 0.513482 0.216693 0.564518 0.076 Uiso 0.5 1 calc R P C 1
C10B C 0.4368(19) 0.1942(10) 0.5400(7) 0.051(4) Uani 0.5 1 d . P C 2
H10C H 0.469593 0.131247 0.540847 0.061 Uiso 0.5 1 calc R P C 2
H10D H 0.496648 0.227662 0.568512 0.061 Uiso 0.5 1 calc R P C 2
C11 C 0.5951(7) 0.2541(4) 0.4606(3) 0.0483(14) Uani 1 1 d . . . .
H11 H 0.672149 0.263875 0.487983 0.058 Uiso 1 1 calc R . . .
C12 C 0.6336(6) 0.2630(4) 0.4002(3) 0.0418(12) Uani 1 1 d . . . .
C13 C 0.7704(6) 0.3060(4) 0.3851(3) 0.0473(14) Uani 1 1 d . . . .
H13 H 0.836308 0.325359 0.414504 0.057 Uiso 1 1 calc R . . .
C14 C 0.8086(7) 0.3199(4) 0.3301(4) 0.062(2) Uani 1 1 d . . . .
H14 H 0.899322 0.349528 0.322004 0.075 Uiso 1 1 calc R . . .
C15 C 0.7145(7) 0.2906(4) 0.2837(3) 0.0503(15) Uani 1 1 d . . . .
H15 H 0.741041 0.301732 0.245310 0.060 Uiso 1 1 calc R . . .
C16 C 0.5815(6) 0.2449(3) 0.2967(3) 0.0387(12) Uani 1 1 d . . . .
C17 C 0.5393(5) 0.2307(3) 0.3547(2) 0.0335(10) Uani 1 1 d . . . .
C18 C 0.4845(11) 0.2502(7) 0.2004(3) 0.085(3) Uani 1 1 d . . . .
H18A H 0.395843 0.232046 0.178477 0.127 Uiso 1 1 calc GR . . .
H18B H 0.574120 0.230396 0.180599 0.127 Uiso 1 1 calc GR . . .
H18C H 0.485968 0.315195 0.204084 0.127 Uiso 1 1 calc GR . . .
C19 C 0.4695(6) 0.0013(4) 0.2017(3) 0.0421(12) Uani 1 1 d . . . .
H19 H 0.557404 -0.031064 0.193306 0.051 Uiso 1 1 calc R . . .
C20 C 0.3744(6) 0.0235(4) 0.1535(2) 0.0368(11) Uani 1 1 d . . . .
C21 C 0.2321(6) 0.0682(3) 0.1605(2) 0.0372(11) Uani 1 1 d . . . .
C22 C 0.1395(7) 0.0774(4) 0.1096(2) 0.0419(12) Uani 1 1 d . . . .
C23 C 0.1868(8) 0.0505(4) 0.0557(3) 0.0520(15) Uani 1 1 d . . . .
H23 H 0.124772 0.060229 0.023206 0.062 Uiso 1 1 calc R . . .
C24 C 0.3269(9) 0.0089(5) 0.0496(3) 0.0605(18) Uani 1 1 d . . . .
H24 H 0.357628 -0.009823 0.012954 0.073 Uiso 1 1 calc R . . .
C25 C 0.4221(7) -0.0052(4) 0.0970(3) 0.0502(14) Uani 1 1 d . . . .
H25 H 0.516052 -0.033167 0.092387 0.060 Uiso 1 1 calc R . . .
C26 C -0.1020(10) 0.1269(6) 0.0730(4) 0.076(2) Uani 1 1 d . . . .
H26A H -0.057532 0.159677 0.041311 0.113 Uiso 1 1 calc GR . . .
H26B H -0.192603 0.157496 0.085163 0.113 Uiso 1 1 calc GR . . .
H26C H -0.127119 0.066371 0.060468 0.113 Uiso 1 1 calc GR . . .
O2W O 0.0482(8) 0.2952(4) 0.1812(3) 0.0822(18) Uani 1 1 d . . . .
H2WA H 0.052480 0.244295 0.163768 0.123 Uiso 1 1 d G . . .
H2WB H -0.025220 0.323006 0.164596 0.123 Uiso 1 1 d G . . .

loop_
_atom_site_aniso_label
_atom_site_aniso_U_11
_atom_site_aniso_U_22
_atom_site_aniso_U_33
_atom_site_aniso_U_23
_atom_site_aniso_U_13
_atom_site_aniso_U_12
Er1 0.03160(14) 0.04035(15) 0.02357(14) -0.00389(8) -0.00371(9) 0.00171(8)
Zn1 0.0390(3) 0.0462(3) 0.0290(3) -0.0024(3) -0.0029(2) -0.0012(2)
Cl1 0.0590(9) 0.0446(7) 0.0529(9) -0.0038(7) -0.0113(7) 0.0047(6)
O1 0.0325(18) 0.054(2) 0.038(2) -0.0066(18) -0.0011(16) 0.0010(16)
O1W 0.068(3) 0.049(2) 0.036(2) -0.0026(18) -0.007(2) 0.019(2)
O2 0.0317(17) 0.0501(19) 0.031(2) -0.0084(16) 0.0022(15) -0.0053(15)
O3 0.0324(17) 0.0481(19) 0.0272(18) -0.0031(15) -0.0011(14) -0.0095(14)
O4 0.050(2) 0.052(2) 0.035(2) 0.0065(17) 0.0085(18) -0.0123(17)
O5 0.043(2) 0.062(3) 0.029(2) -0.0131(17) -0.0081(17) 0.0117(17)
O6 0.0384(19) 0.055(2) 0.036(2) -0.0014(18) -0.0012(17) 0.0065(16)
O7 0.053(3) 0.087(3) 0.040(3) -0.010(2) -0.013(2) 0.018(2)
O8 0.050(2) 0.062(3) 0.043(3) -0.006(2) -0.010(2) -0.0038(19)
O9 0.042(2) 0.043(2) 0.053(3) -0.0054(18) -0.0083(19) -0.0008(16)
O10 0.079(3) 0.048(2) 0.058(3) 0.005(2) -0.002(3) 0.002(2)
N1 0.061(3) 0.044(2) 0.032(2) 0.001(2) 0.005(2) 0.005(2)
N2 0.042(3) 0.085(4) 0.031(3) -0.004(3) -0.010(2) 0.010(2)
N3 0.041(2) 0.041(2) 0.038(3) -0.008(2) 0.002(2) 0.0026(19)
C1 0.040(3) 0.089(5) 0.053(4) -0.009(4) -0.019(3) -0.005(3)
C2 0.033(2) 0.034(2) 0.042(3) 0.002(2) 0.003(2) 0.0035(19)
C3 0.034(3) 0.041(3) 0.072(5) 0.004(3) 0.001(3) 0.001(2)
C4 0.036(3) 0.054(3) 0.066(5) 0.016(3) 0.013(3) 0.000(2)
C5 0.053(4) 0.047(3) 0.056(4) 0.016(3) 0.018(3) 0.008(3)
C6 0.041(3) 0.038(3) 0.038(3) 0.007(2) 0.009(2) 0.006(2)
C7 0.030(2) 0.032(2) 0.037(3) -0.0010(19) 0.003(2) 0.0034(17)
C8 0.069(4) 0.039(2) 0.027(3) 0.001(2) 0.011(3) 0.007(3)
C9 0.109(7) 0.087(5) 0.030(3) -0.010(3) -0.008(4) -0.038(5)
C10A 0.059(9) 0.091(12) 0.040(8) -0.016(10) -0.009(6) 0.012(10)
C10B 0.059(8) 0.055(8) 0.039(7) -0.003(7) -0.025(6) 0.002(7)
C11 0.042(3) 0.052(3) 0.050(4) -0.008(3) -0.019(3) 0.005(2)
C12 0.034(2) 0.039(3) 0.052(4) -0.006(2) -0.011(2) 0.001(2)
C13 0.030(2) 0.047(3) 0.065(4) -0.009(3) -0.008(3) -0.004(2)
C14 0.030(3) 0.053(3) 0.104(7) -0.005(4) 0.004(3) -0.008(2)
C15 0.039(3) 0.055(3) 0.058(4) 0.006(3) 0.012(3) -0.008(3)
C16 0.033(2) 0.036(2) 0.047(3) 0.003(2) 0.004(2) -0.0025(19)
C17 0.029(2) 0.033(2) 0.038(3) 0.001(2) 0.002(2) -0.0008(17)
C18 0.099(6) 0.121(7) 0.034(4) 0.024(4) -0.003(4) -0.042(5)
C19 0.039(3) 0.045(3) 0.042(3) -0.001(2) 0.005(2) 0.010(2)
C20 0.043(3) 0.043(3) 0.025(2) -0.006(2) 0.002(2) -0.004(2)
C21 0.046(3) 0.039(3) 0.027(3) -0.005(2) 0.000(2) -0.004(2)
C22 0.052(3) 0.043(3) 0.030(3) 0.000(2) -0.008(2) -0.004(2)
C23 0.074(4) 0.054(3) 0.028(3) -0.004(2) -0.005(3) -0.002(3)
C24 0.089(5) 0.065(4) 0.028(3) -0.008(3) 0.014(3) -0.002(4)
C25 0.052(3) 0.053(3) 0.045(4) -0.005(3) 0.012(3) 0.002(3)
C26 0.065(5) 0.100(6) 0.061(5) -0.008(4) -0.028(4) 0.011(4)
O2W 0.104(5) 0.085(4) 0.058(4) 0.006(3) -0.019(3) 0.036(3)

loop_
_atom_type_symbol
_atom_type_description
_atom_type_scat_dispersion_real
_atom_type_scat_dispersion_imag
_atom_type_scat_source
C C 0.0033 0.0016 'International Tables Vol C Tables 4.2.6.8 and 6.1.1.4'
H H 0.0000 0.0000 'International Tables Vol C Tables 4.2.6.8 and 6.1.1.4'
Cl Cl 0.1484 0.1585 'International Tables Vol C Tables 4.2.6.8 and 6.1.1.4'
Er Er -0.2586 4.9576 'International Tables Vol C Tables 4.2.6.8 and 6.1.1.4'
N N 0.0061 0.0033 'International Tables Vol C Tables 4.2.6.8 and 6.1.1.4'
O O 0.0106 0.0060 'International Tables Vol C Tables 4.2.6.8 and 6.1.1.4'
Zn Zn 0.2839 1.4301 'International Tables Vol C Tables 4.2.6.8 and 6.1.1.4'

loop_
_geom_angle_atom_site_label_1
_geom_angle_atom_site_label_2
_geom_angle_atom_site_label_3
_geom_angle
O1 Er1 O4 145.01(13)
O1W Er1 O1 78.09(15)
O1W Er1 O4 70.80(15)
O1W Er1 O6 131.80(15)
O1W Er1 O8 149.85(15)
O1W Er1 O9 142.50(15)
O2 Er1 O1 61.51(13)
O2 Er1 O1W 80.22(15)
O2 Er1 O4 125.80(13)
O2 Er1 O6 144.85(14)
O2 Er1 O8 74.48(14)
O2 Er1 O9 83.17(14)
O3 Er1 O1 128.67(12)
O3 Er1 O1W 81.38(14)
O3 Er1 O2 68.94(13)
O3 Er1 O4 62.28(13)
O3 Er1 O6 98.36(13)
O3 Er1 O8 74.47(13)
O3 Er1 O9 122.97(14)
O5 Er1 O1 75.80(15)
O5 Er1 O1W 78.28(15)
O5 Er1 O2 135.21(15)
O5 Er1 O3 143.54(15)
O5 Er1 O4 82.47(16)
O5 Er1 O6 74.19(15)
O5 Er1 O8 131.64(14)
O5 Er1 O9 90.67(15)
O6 Er1 O1 129.97(13)
O6 Er1 O4 67.00(14)
O6 Er1 O8 70.50(14)
O6 Er1 O9 76.83(14)
O8 Er1 O1 103.21(13)
O8 Er1 O4 111.72(13)
O9 Er1 O1 64.44(13)
O9 Er1 O4 143.72(13)
O9 Er1 O8 49.99(13)
O2 Zn1 Cl1 108.33(12)
O2 Zn1 O3 77.89(14)
O2 Zn1 N2 140.1(2)
O3 Zn1 Cl1 106.38(12)
O3 Zn1 N2 85.89(18)
N1 Zn1 Cl1 114.52(14)
N1 Zn1 O2 86.92(18)
N1 Zn1 O3 139.03(17)
N1 Zn1 N2 81.9(2)
N2 Zn1 Cl1 111.13(17)
C1 O1 Er1 125.4(4)
C2 O1 Er1 114.4(3)
C2 O1 C1 117.4(5)
Er1 O1W H1WA 139.8
Er1 O1W H1WB 116.5
H1WA O1W H1WB 103.5
Zn1 O2 Er1 105.06(15)
C7 O2 Er1 130.3(3)
C7 O2 Zn1 123.8(3)
Zn1 O3 Er1 104.93(14)
C17 O3 Er1 130.3(3)
C17 O3 Zn1 118.6(3)
C16 O4 Er1 114.6(3)
C16 O4 C18 116.0(5)
C18 O4 Er1 127.4(4)
C21 O5 Er1 141.0(4)
C19 O6 Er1 131.9(4)
C22 O7 C26 116.6(6)
N3 O8 Er1 93.8(3)
N3 O9 Er1 100.5(3)
C8 N1 Zn1 128.1(4)
C8 N1 C9 120.3(6)
C9 N1 Zn1 111.6(4)
C10A N2 Zn1 113.9(8)
C10B N2 Zn1 111.3(7)
C11 N2 Zn1 124.4(5)
C11 N2 C10A 118.7(9)
C11 N2 C10B 123.2(8)
O8 N3 O9 115.7(5)
O10 N3 O8 123.3(5)
O10 N3 O9 121.0(5)
O1 C1 H1A 109.5
O1 C1 H1B 109.5
O1 C1 H1C 109.5
H1A C1 H1B 109.5
H1A C1 H1C 109.5
H1B C1 H1C 109.5
O1 C2 C7 113.3(4)
C3 C2 O1 125.1(6)
C3 C2 C7 121.6(6)
C2 C3 H3 120.9
C2 C3 C4 118.3(6)
C4 C3 H3 120.9
C3 C4 H4 119.1
C5 C4 C3 121.9(5)
C5 C4 H4 119.1
C4 C5 H5 119.8
C4 C5 C6 120.5(6)
C6 C5 H5 119.8
C5 C6 C8 118.1(6)
C7 C6 C5 119.0(6)
C7 C6 C8 122.8(5)
O2 C7 C2 116.9(5)
O2 C7 C6 124.3(5)
C6 C7 C2 118.8(5)
N1 C8 C6 123.9(5)
N1 C8 H8 118.0
C6 C8 H8 118.0
N1 C9 H9AA 108.1
N1 C9 H9AB 108.1
N1 C9 H9BC 109.4
N1 C9 H9BD 109.4
N1 C9 C10A 116.7(8)
H9AA C9 H9AB 107.3
H9BC C9 H9BD 108.0
C10A C9 H9AA 108.1
C10A C9 H9AB 108.1
C10B C9 N1 111.1(8)
C10B C9 H9BC 109.4
C10B C9 H9BD 109.4
N2 C10A C9 107.7(11)
N2 C10A H10A 110.2
N2 C10A H10B 110.2
C9 C10A H10A 110.2
C9 C10A H10B 110.2
H10A C10A H10B 108.5
N2 C10B H10C 109.6
N2 C10B H10D 109.6
C9 C10B N2 110.3(10)
C9 C10B H10C 109.6
C9 C10B H10D 109.6
H10C C10B H10D 108.1
N2 C11 H11 117.4
N2 C11 C12 125.2(5)
C12 C11 H11 117.4
C13 C12 C11 119.5(5)
C13 C12 C17 117.6(6)
C17 C12 C11 122.9(5)
C12 C13 H13 118.9
C14 C13 C12 122.2(6)
C14 C13 H13 118.9
C13 C14 H14 119.3
C13 C14 C15 121.4(6)
C15 C14 H14 119.3
C14 C15 H15 120.8
C16 C15 C14 118.3(7)
C16 C15 H15 120.8
O4 C16 C15 125.0(6)
O4 C16 C17 114.3(4)
C15 C16 C17 120.7(6)
O3 C17 C12 122.7(5)
O3 C17 C16 117.5(5)
C16 C17 C12 119.8(5)
O4 C18 H18A 109.5
O4 C18 H18B 109.5
O4 C18 H18C 109.5
H18A C18 H18B 109.5
H18A C18 H18C 109.5
H18B C18 H18C 109.5
O6 C19 H19 116.1
O6 C19 C20 127.8(5)
C20 C19 H19 116.1
C19 C20 C21 121.9(5)
C19 C20 C25 117.6(5)
C21 C20 C25 120.5(5)
O5 C21 C20 122.8(5)
O5 C21 C22 120.8(5)
C22 C21 C20 116.4(5)
O7 C22 C21 113.0(5)
C23 C22 O7 124.1(6)
C23 C22 C21 122.6(6)
C22 C23 H23 120.0
C22 C23 C24 119.9(6)
C24 C23 H23 120.0
C23 C24 H24 119.4
C25 C24 C23 121.2(6)
C25 C24 H24 119.4
C20 C25 H25 120.4
C24 C25 C20 119.3(6)
C24 C25 H25 120.4
O7 C26 H26A 109.5
O7 C26 H26B 109.5
O7 C26 H26C 109.5
H26A C26 H26B 109.5
H26A C26 H26C 109.5
H26B C26 H26C 109.5
H2WA O2W H2WB 104.5

loop_
_geom_bond_atom_site_label_1
_geom_bond_atom_site_label_2
_geom_bond_distance
Er1 O1 2.686(4)
Er1 O1W 2.327(4)
Er1 O2 2.270(4)
Er1 O3 2.264(3)
Er1 O4 2.692(4)
Er1 O5 2.181(4)
Er1 O6 2.385(4)
Er1 O8 2.586(4)
Er1 O9 2.434(4)
Zn1 Cl1 2.2794(16)
Zn1 O2 2.037(4)
Zn1 O3 2.046(4)
Zn1 N1 2.032(5)
Zn1 N2 2.050(5)
O1 C1 1.427(7)
O1 C2 1.384(7)
O1W H1WA 0.8790
O1W H1WB 0.8775
O2 C7 1.330(6)
O3 C17 1.343(6)
O4 C16 1.373(7)
O4 C18 1.413(8)
O5 C21 1.290(7)
O6 C19 1.239(7)
O7 C22 1.397(7)
O7 C26 1.411(8)
O8 N3 1.244(6)
O9 N3 1.267(6)
O10 N3 1.210(7)
N1 C8 1.272(8)
N1 C9 1.466(8)
N2 C10A 1.458(17)
N2 C10B 1.522(17)
N2 C11 1.282(8)
C1 H1A 0.9600
C1 H1B 0.9600
C1 H1C 0.9600
C2 C3 1.381(7)
C2 C7 1.408(8)
C3 H3 0.9300
C3 C4 1.417(10)
C4 H4 0.9300
C4 C5 1.325(10)
C5 H5 0.9300
C5 C6 1.440(8)
C6 C7 1.397(8)
C6 C8 1.466(9)
C8 H8 0.9300
C9 H9AA 0.9700
C9 H9AB 0.9700
C9 H9BC 0.9700
C9 H9BD 0.9700
C9 C10A 1.55(2)
C9 C10B 1.439(19)
C10A H10A 0.9700
C10A H10B 0.9700
C10B H10C 0.9700
C10B H10D 0.9700
C11 H11 0.9300
C11 C12 1.439(9)
C12 C13 1.407(8)
C12 C17 1.410(8)
C13 H13 0.9300
C13 C14 1.328(11)
C14 H14 0.9300
C14 C15 1.408(11)
C15 H15 0.9300
C15 C16 1.385(7)
C16 C17 1.403(8)
C18 H18A 0.9600
C18 H18B 0.9600
C18 H18C 0.9600
C19 H19 0.9300
C19 C20 1.418(8)
C20 C21 1.424(7)
C20 C25 1.432(8)
C21 C22 1.423(8)
C22 C23 1.371(8)
C23 H23 0.9300
C23 C24 1.384(10)
C24 H24 0.9300
C24 C25 1.381(10)
C25 H25 0.9300
C26 H26A 0.9600
C26 H26B 0.9600
C26 H26C 0.9600
O2W H2WA 0.8504
O2W H2WB 0.8497

loop_
_geom_torsion_atom_site_label_1
_geom_torsion_atom_site_label_2
_geom_torsion_atom_site_label_3
_geom_torsion_atom_site_label_4
_geom_torsion
Er1 O1 C2 C3 -167.1(4)
Er1 O1 C2 C7 13.7(5)
Er1 O2 C7 C2 -16.4(6)
Er1 O2 C7 C6 163.5(4)
Er1 O3 C17 C12 -169.8(4)
Er1 O3 C17 C16 8.0(6)
Er1 O4 C16 C15 171.9(4)
Er1 O4 C16 C17 -8.3(5)
Er1 O5 C21 C20 -0.2(9)
Er1 O5 C21 C22 178.9(4)
Er1 O6 C19 C20 -4.1(9)
Er1 O8 N3 O9 2.5(5)
Er1 O8 N3 O10 -175.8(5)
Er1 O9 N3 O8 -2.7(5)
Er1 O9 N3 O10 175.6(4)
Zn1 O2 C7 C2 151.7(4)
Zn1 O2 C7 C6 -28.4(6)
Zn1 O3 C17 C12 42.2(6)
Zn1 O3 C17 C16 -139.9(4)
Zn1 N1 C8 C6 2.2(8)
Zn1 N1 C9 C10A -6.1(12)
Zn1 N1 C9 C10B -37.0(10)
Zn1 N2 C10A C9 28.9(15)
Zn1 N2 C10B C9 -25.6(12)
Zn1 N2 C11 C12 -8.5(9)
O1 C2 C3 C4 -178.0(5)
O1 C2 C7 O2 -1.6(6)
O1 C2 C7 C6 178.4(4)
O4 C16 C17 O3 2.0(7)
O4 C16 C17 C12 179.9(4)
O5 C21 C22 O7 1.5(8)
O5 C21 C22 C23 176.6(5)
O6 C19 C20 C21 -3.8(9)
O6 C19 C20 C25 179.8(6)
O7 C22 C23 C24 177.6(6)
N1 C9 C10A N2 -14.6(16)
N1 C9 C10B N2 40.4(13)
N2 C11 C12 C13 165.0(6)
N2 C11 C12 C17 -14.6(9)
C1 O1 C2 C3 -5.0(8)
C1 O1 C2 C7 175.8(5)
C2 C3 C4 C5 -2.3(9)
C3 C2 C7 O2 179.2(5)
C3 C2 C7 C6 -0.8(7)
C3 C4 C5 C6 3.1(9)
C4 C5 C6 C7 -2.7(8)
C4 C5 C6 C8 -179.5(5)
C5 C6 C7 O2 -178.4(5)
C5 C6 C7 C2 1.5(7)
C5 C6 C8 N1 -167.1(5)
C7 C2 C3 C4 1.1(8)
C7 C6 C8 N1 16.2(8)
C8 N1 C9 C10A 174.1(10)
C8 N1 C9 C10B 143.2(9)
C8 C6 C7 O2 -1.8(7)
C8 C6 C7 C2 178.2(5)
C9 N1 C8 C6 -178.0(6)
C10A N2 C11 C12 -167.8(10)
C10B N2 C11 C12 158.7(9)
C11 N2 C10A C9 -169.8(8)
C11 N2 C10B C9 165.8(8)
C11 C12 C13 C14 -176.8(6)
C11 C12 C17 O3 -4.6(8)
C11 C12 C17 C16 177.6(5)
C12 C13 C14 C15 -1.1(10)
C13 C12 C17 O3 175.8(5)
C13 C12 C17 C16 -2.1(7)
C13 C14 C15 C16 -1.4(10)
C14 C15 C16 O4 -178.2(5)
C14 C15 C16 C17 2.0(9)
C15 C16 C17 O3 -178.3(5)
C15 C16 C17 C12 -0.3(8)
C17 C12 C13 C14 2.8(8)
C18 O4 C16 C15 -22.8(9)
C18 O4 C16 C17 157.0(6)
C19 C20 C21 O5 6.2(8)
C19 C20 C21 C22 -173.0(5)
C19 C20 C25 C24 175.0(6)
C20 C21 C22 O7 -179.3(5)
C20 C21 C22 C23 -4.2(8)
C21 C20 C25 C24 -1.5(9)
C21 C22 C23 C24 3.0(9)
C22 C23 C24 C25 -0.9(10)
C23 C24 C25 C20 0.1(10)
C25 C20 C21 O5 -177.5(5)
C25 C20 C21 C22 3.3(8)
C26 O7 C22 C21 -174.1(6)
C26 O7 C22 C23 10.8(9)
